data_7035785
loop_
_publ_author_name
'Chernyshev, Alexander N.'
'Chernysheva, Maria V.'
'Hirva, Pipsa'
'Kukushkin, Vadim Yu'
'Haukka, Matti'

_publ_section_title
;
 Weak aurophilic interactions in a series of Au(iii) double salts.
;
_journal_issue 32
_journal_name_full 'Dalton transactions (Cambridge, England : 2003)'
_journal_page_first 14523
_journal_page_last 14531
_journal_paper_doi 10.1039/c4dt03167a
_journal_volume 44
_journal_year 2015
_chemical_formula_moiety 'C10 H10 N3, Au Br2'
_chemical_formula_sum 'C10 H10 Au Br2 N3'
_chemical_formula_weight 529.00
_chemical_name_systematic
;
 ?
;
_space_group_crystal_system monoclinic
_space_group_IT_number 15
_space_group_name_Hall '-I 2yc'
_space_group_name_H-M_alt 'I 2/c 1 1'
_symmetry_space_group_name_Hall '-I 2yc'
_symmetry_space_group_name_H-M 'I 1 2/c 1'
_atom_sites_solution_hydrogens geom
_audit_creation_method SHELXL-2014
_audit_update_record
;
2014-10-14 deposited with the CCDC.
2015-07-14 downloaded from the CCDC.
;
_cell_angle_alpha 90
_cell_angle_beta 100.567(3)
_cell_angle_gamma 90
_cell_formula_units_Z 4
_cell_length_a 8.1745(5)
_cell_length_b 16.2911(14)
_cell_length_c 9.6859(5)
_cell_measurement_reflns_used 2688
_cell_measurement_temperature 120(2)
_cell_measurement_theta_max 30.03
_cell_measurement_theta_min 1.00
_cell_volume 1268.01(15)
_computing_cell_refinement 'Denzo/Scalepack (Otwinowski & Minor, 1997)'
_computing_data_collection 'Collect (Bruker AXS BV, 1997-2008)'
_computing_data_reduction 'Denzo/Scalepack (Otwinowski & Minor, 1997)'
_computing_molecular_graphics 'CrystaMaker (CrystalMaker Software ltd., 2011)'
_computing_publication_material 'SHELXL-2014 (Sheldrick, 2014)'
_computing_structure_refinement 'SHELXL-2014 (Sheldrick, 2014)'
_computing_structure_solution 'SUPERFLIP (Palatinus & Chapuis, 2007)'
_diffrn_ambient_temperature 120(2)
_diffrn_measured_fraction_theta_full 0.920
_diffrn_measured_fraction_theta_max 0.937
_diffrn_measurement_device '\k-geometry diffractometer'
_diffrn_measurement_device_type 'Bruker KAPPA APEX II CCD'
_diffrn_measurement_method '\f scans and \w scans with \k offset'
_diffrn_radiation_monochromator 'horizontally mounted graphite crystal'
_diffrn_radiation_type MoK\a
_diffrn_radiation_wavelength 0.71073
_diffrn_reflns_av_R_equivalents 0.0412
_diffrn_reflns_av_unetI/netI 0.0355
_diffrn_reflns_laue_measured_fraction_full 0.920
_diffrn_reflns_laue_measured_fraction_max 0.937
_diffrn_reflns_limit_h_max 10
_diffrn_reflns_limit_h_min -7
_diffrn_reflns_limit_k_max 20
_diffrn_reflns_limit_k_min -21
_diffrn_reflns_limit_l_max 12
_diffrn_reflns_limit_l_min -12
_diffrn_reflns_number 5768
_diffrn_reflns_point_group_measured_fraction_full 0.920
_diffrn_reflns_point_group_measured_fraction_max 0.937
_diffrn_reflns_theta_full 25.242
_diffrn_reflns_theta_max 27.485
_diffrn_reflns_theta_min 3.909
_diffrn_source 'fine-focus sealed tube'
_exptl_absorpt_coefficient_mu 17.880
_exptl_absorpt_correction_T_max 0.5241
_exptl_absorpt_correction_T_min 0.1547
_exptl_absorpt_correction_type numerical
_exptl_absorpt_process_details
;
SADABS-2012/1 (Bruker, 2012)
Additional spherical absorption correction applied with mu*r =  0.0000
Lambda/2 correction factor = 0.0015
;
_exptl_crystal_colour red
_exptl_crystal_density_diffrn 2.771
_exptl_crystal_description block
_exptl_crystal_F_000 960
_exptl_crystal_size_max 0.212
_exptl_crystal_size_mid 0.108
_exptl_crystal_size_min 0.105
_refine_diff_density_max 1.295
_refine_diff_density_min -1.558
_refine_diff_density_rms 0.123
_refine_ls_extinction_method none
_refine_ls_goodness_of_fit_ref 1.062
_refine_ls_hydrogen_treatment constr
_refine_ls_matrix_type full
_refine_ls_number_parameters 78
_refine_ls_number_reflns 1363
_refine_ls_number_restraints 0
_refine_ls_restrained_S_all 1.062
_refine_ls_R_factor_all 0.0284
_refine_ls_R_factor_gt 0.0265
_refine_ls_shift/su_max 0.000
_refine_ls_shift/su_mean 0.000
_refine_ls_structure_factor_coef Fsqd
_refine_ls_weighting_details 'w=1/[\s^2^(Fo^2^)+(0.0357P)^2^+3.8965P] where P=(Fo^2^+2Fc^2^)/3'
_refine_ls_weighting_scheme calc
_refine_ls_wR_factor_gt 0.0678
_refine_ls_wR_factor_ref 0.0691
_reflns_Friedel_coverage 0.000
_reflns_number_gt 1304
_reflns_number_total 1363
_reflns_threshold_expression 'I > 2\s(I)'
_cod_data_source_file c4dt03167a2.cif
_cod_data_source_block 16
_cod_depositor_comments 'Adding full bibliography for 7035778--7035794.cif.'
_cod_database_code 7035785
_shelx_space_group_comment
;
The symmetry employed for this shelxl refinement is uniquely defined
by the following loop, which should always be used as a source of
symmetry information in preference to the above space-group names.
They are only intended as comments.
;
_shelx_estimated_absorpt_t_min 0.116
_shelx_estimated_absorpt_t_max 0.255
_shelxl_version_number 2014-3

loop_
_space_group_symop_operation_xyz
'x, y, z'
'-x, y, -z+1/2'
'x+1/2, y+1/2, z+1/2'
'-x+1/2, y+1/2, -z+1'
'-x, -y, -z'
'x, -y, z-1/2'
'-x+1/2, -y+1/2, -z+1/2'
'x+1/2, -y+1/2, z'

loop_
_atom_site_label
_atom_site_type_symbol
_atom_site_fract_x
_atom_site_fract_y
_atom_site_fract_z
_atom_site_U_iso_or_equiv
_atom_site_adp_type
_atom_site_occupancy
_atom_site_site_symmetry_order
_atom_site_calc_flag
_atom_site_refinement_flags_posn
_atom_site_refinement_flags_adp
_atom_site_refinement_flags_occupancy
_atom_site_disorder_assembly
_atom_site_disorder_group
Au1 Au 0.5000 0.01159(2) 0.2500 0.03315(13) Uani 1 2 d S T P . .
Br1 Br 0.24126(7) 0.01222(3) 0.32925(6) 0.04595(15) Uani 1 1 d . . . . .
N1 N 0.2426(8) 0.3158(4) 0.7352(6) 0.0309(13) Uani 0.5 1 d . . P . .
H1 H 0.2403 0.3692 0.7221 0.037 Uiso 0.5 1 calc R U P A 2
C1 C 0.1359(5) 0.2831(3) 0.6306(4) 0.0437(10) Uani 0.5 1 d . . P B 1
N2 N 0.1457(5) 0.1993(3) 0.6453(4) 0.0447(10) Uani 0.5 1 d . . P B 1
H2 H 0.2128 0.1778 0.7177 0.054 Uiso 0.5 1 calc R U P B 1
N2B N 0.1359(5) 0.2831(3) 0.6306(4) 0.0437(10) Uani 0.5 1 d . . P B 2
C1B C 0.1457(5) 0.1993(3) 0.6453(4) 0.0447(10) Uani 0.5 1 d . . P B 2
C2 C 0.0528(6) 0.1491(3) 0.5492(5) 0.0403(9) Uani 1 1 d . . . . .
H2A H 0.0611 0.0912 0.5606 0.048 Uiso 1 1 calc R U . B 1
C3 C -0.0529(5) 0.1818(3) 0.4356(4) 0.0403(10) Uani 1 1 d . . . . .
H3 H -0.1175 0.1469 0.3680 0.048 Uiso 1 1 calc R U . . .
C4 C -0.0638(5) 0.2668(3) 0.4212(4) 0.0382(9) Uani 1 1 d . . . . .
H4 H -0.1366 0.2904 0.3437 0.046 Uiso 1 1 calc R U . . .
C5 C 0.0308(5) 0.3164(3) 0.5190(4) 0.0390(9) Uani 1 1 d . . . . .
H5 H 0.0230 0.3743 0.5090 0.047 Uiso 1 1 calc R U . B 1

loop_
_atom_site_aniso_label
_atom_site_aniso_U_11
_atom_site_aniso_U_22
_atom_site_aniso_U_33
_atom_site_aniso_U_23
_atom_site_aniso_U_13
_atom_site_aniso_U_12
Au1 0.03833(17) 0.02315(18) 0.03671(16) 0.000 0.00360(10) 0.000
Br1 0.0426(3) 0.0385(3) 0.0586(3) 0.00288(18) 0.0142(2) 0.00748(17)
N1 0.038(3) 0.017(3) 0.036(3) 0.001(2) 0.001(3) 0.001(2)
C1 0.038(2) 0.063(3) 0.0313(18) -0.0053(17) 0.0093(15) -0.0109(19)
N2 0.0316(18) 0.074(3) 0.0292(18) 0.0040(18) 0.0062(14) 0.0004(19)
N2B 0.038(2) 0.063(3) 0.0313(18) -0.0053(17) 0.0093(15) -0.0109(19)
C1B 0.0316(18) 0.074(3) 0.0292(18) 0.0040(18) 0.0062(14) 0.0004(19)
C2 0.041(2) 0.042(3) 0.039(2) 0.0002(18) 0.0098(17) 0.0044(18)
C3 0.036(2) 0.046(3) 0.037(2) -0.0064(18) 0.0021(16) -0.0037(18)
C4 0.036(2) 0.040(2) 0.0368(19) 0.0006(17) 0.0016(16) 0.0031(17)
C5 0.043(2) 0.039(2) 0.0355(19) -0.0026(17) 0.0078(16) -0.0029(18)

loop_
_atom_type_symbol
_atom_type_description
_atom_type_scat_dispersion_real
_atom_type_scat_dispersion_imag
_atom_type_scat_source
C C 0.0033 0.0016 'International Tables Vol C Tables 4.2.6.8 and 6.1.1.4'
H H 0.0000 0.0000 'International Tables Vol C Tables 4.2.6.8 and 6.1.1.4'
N N 0.0061 0.0033 'International Tables Vol C Tables 4.2.6.8 and 6.1.1.4'
Br Br -0.2901 2.4595 'International Tables Vol C Tables 4.2.6.8 and 6.1.1.4'
Au Au -2.0133 8.8022 'International Tables Vol C Tables 4.2.6.8 and 6.1.1.4'

loop_
_geom_angle_atom_site_label_1
_geom_angle_atom_site_label_2
_geom_angle_atom_site_label_3
_geom_angle
_geom_angle_site_symmetry_1
Br1 Au1 Br1 179.50(2) 2_655
C1B N1 H1 107.1 7_556
C5 C1 N2 119.5(4) .
C2 N2 C1 120.8(4) .
C2 N2 H2 119.6 .
C1 N2 H2 119.6 .
N2 C2 C3 120.3(4) .
N2 C2 H2A 119.8 .
C3 C2 H2A 119.8 .
C2 C3 C4 118.9(4) .
C2 C3 H3 120.5 .
C4 C3 H3 120.5 .
C5 C4 C3 120.0(4) .
C5 C4 H4 120.0 .
C3 C4 H4 120.0 .
C1 C5 C4 120.5(5) .
C1 C5 H5 119.8 .
C4 C5 H5 119.8 .

loop_
_geom_bond_atom_site_label_1
_geom_bond_atom_site_label_2
_geom_bond_distance
_geom_bond_site_symmetry_2
_geom_bond_publ_flag
Au1 Br1 2.3787(5) 2_655 ?
Au1 Br1 2.3787(5) . yes
N1 N2 1.359(7) 7_556 ?
N1 C1B 1.359(7) 7_556 ?
N1 H1 0.8800 . ?
C1 C5 1.364(6) . ?
C1 N2 1.374(7) . ?
N2 C2 1.361(6) . ?
N2 H2 0.8800 . ?
C2 C3 1.376(7) . ?
C2 H2A 0.9500 . ?
C3 C4 1.393(7) . ?
C3 H3 0.9500 . ?
C4 C5 1.371(6) . ?
C4 H4 0.9500 . ?
C5 H5 0.9500 . ?

loop_
_geom_hbond_atom_site_label_D
_geom_hbond_atom_site_label_H
_geom_hbond_atom_site_label_A
_geom_hbond_distance_DH
_geom_hbond_distance_HA
_geom_hbond_distance_DA
_geom_hbond_angle_DHA
_geom_hbond_site_symmetry_A
_geom_hbond_publ_flag
N1 H1 Br1 0.88 2.39 3.268(6) 173.4 4 yes

loop_
_geom_torsion_atom_site_label_1
_geom_torsion_atom_site_label_2
_geom_torsion_atom_site_label_3
_geom_torsion_atom_site_label_4
_geom_torsion
C1 N2 C2 C3 -0.1(6)
N2 C2 C3 C4 -0.3(7)
C2 C3 C4 C5 0.4(7)
N2 C1 C5 C4 -0.5(6)
C3 C4 C5 C1 0.1(6)
